data_1519454
loop_
_publ_author_name
'Willenbacher, Johannes'
'Altintas, Ozcan'
'Trouillet, Vanessa'
'Kn\"ofel, Nicolai'
'Monteiro, Michael J.'
'Roesky, Peter W.'
'Barner-Kowollik, Christopher'

_publ_section_title
;
 Pd-complex driven formation of single-chain nanoparticles
;
_journal_issue 24
_journal_name_full 'Polym. Chem.'
_journal_page_first 4358
_journal_paper_doi 10.1039/C5PY00389J
_journal_volume 6
_journal_year 2015
_chemical_formula_moiety 'C54 H46 Cl2 O4 P2 Pd'
_chemical_formula_sum 'C54 H46 Cl2 O4 P2 Pd'
_chemical_formula_weight 998.15
_space_group_crystal_system triclinic
_space_group_IT_number 2
_space_group_name_Hall '-P 1'
_space_group_name_H-M_alt 'P -1'
_symmetry_space_group_name_Hall '-P 1'
_symmetry_space_group_name_H-M 'P -1'
_atom_sites_solution_hydrogens geom
_atom_sites_solution_primary heavy
_audit_creation_date 2015-04-16
_audit_creation_method
;
Olex2 1.2
(compiled 2015.01.26 svn.r3150 for OlexSys, GUI svn.r4998)
;
_audit_update_record
;
2015-04-17 deposited with the CCDC.
2015-04-23 downloaded from the CCDC.
;
_cell_angle_alpha 72.77(3)
_cell_angle_beta 70.85(3)
_cell_angle_gamma 66.35(3)
_cell_formula_units_Z 1
_cell_length_a 9.5159(19)
_cell_length_b 9.961(2)
_cell_length_c 14.355(3)
_cell_measurement_reflns_used 8022
_cell_measurement_temperature 200(2)
_cell_measurement_theta_max 29.54
_cell_measurement_theta_min 1.53
_cell_volume 1155.9(5)
_computing_cell_refinement 'STOE X-AREA, PLATON (A.L.Spek, 2005)'
_computing_data_collection 'STOE X-AREA'
_computing_data_reduction 'STOE X-RED, PLATON (A.L.Spek, 2005)'
_computing_molecular_graphics 'Olex2 (Dolomanov et al., 2009)'
_computing_publication_material 'Olex2 (Dolomanov et al., 2009)'
_computing_structure_refinement 'ShelXL (Sheldrick, 2013)'
_computing_structure_solution 'ShelXS (Sheldrick, 2013)'
_diffrn_ambient_temperature 200.15
_diffrn_detector 'image plate (34 cm diameter)'
_diffrn_detector_area_resol_mean 6.67
_diffrn_detector_type STOE
_diffrn_measured_fraction_theta_full 0.978
_diffrn_measured_fraction_theta_max 0.978
_diffrn_measurement_device '2-circle goniometer'
_diffrn_measurement_device_type 'STOE IPDS 2'
_diffrn_measurement_method 'rotation method'
_diffrn_radiation_collimation '0.5 mm diameter, multiple pinhole'
_diffrn_radiation_monochromator graphite
_diffrn_radiation_type MoK\a
_diffrn_radiation_wavelength 0.71073
_diffrn_reflns_av_R_equivalents 0.0455
_diffrn_reflns_av_unetI/netI 0.0529
_diffrn_reflns_laue_measured_fraction_full 0.978
_diffrn_reflns_laue_measured_fraction_max 0.978
_diffrn_reflns_limit_h_max 11
_diffrn_reflns_limit_h_min -11
_diffrn_reflns_limit_k_max 12
_diffrn_reflns_limit_k_min -12
_diffrn_reflns_limit_l_max 17
_diffrn_reflns_limit_l_min -17
_diffrn_reflns_number 8439
_diffrn_reflns_point_group_measured_fraction_full 0.978
_diffrn_reflns_point_group_measured_fraction_max 0.978
_diffrn_reflns_theta_full 25.242
_diffrn_reflns_theta_max 25.999
_diffrn_reflns_theta_min 1.530
_diffrn_source 'sealed X-ray tube, m12 x 0.4 mm long-fine focus'
_exptl_absorpt_coefficient_mu 0.633
_exptl_absorpt_correction_T_max 0.9587
_exptl_absorpt_correction_T_min 0.8218
_exptl_absorpt_correction_type integration
_exptl_absorpt_process_details 'STOE X-RED & X-SHAPE'
_exptl_crystal_colour yellow
_exptl_crystal_colour_primary yellow
_exptl_crystal_density_diffrn 1.434
_exptl_crystal_description plate
_exptl_crystal_F_000 512
_exptl_crystal_size_max 0.336
_exptl_crystal_size_mid 0.217
_exptl_crystal_size_min 0.071
_refine_diff_density_max 0.855
_refine_diff_density_min -0.466
_refine_diff_density_rms 0.068
_refine_ls_extinction_method none
_refine_ls_goodness_of_fit_ref 0.955
_refine_ls_hydrogen_treatment constr
_refine_ls_matrix_type full
_refine_ls_number_parameters 287
_refine_ls_number_reflns 4449
_refine_ls_number_restraints 0
_refine_ls_restrained_S_all 0.955
_refine_ls_R_factor_all 0.0421
_refine_ls_R_factor_gt 0.0315
_refine_ls_shift/su_max 0.000
_refine_ls_shift/su_mean 0.000
_refine_ls_structure_factor_coef Fsqd
_refine_ls_weighting_details
;
 w=1/[\s^2^(Fo^2^)+(0.0420P)^2^]
 where P=(Fo^2^+2Fc^2^)/3
;
_refine_ls_weighting_scheme calc
_refine_ls_wR_factor_gt 0.0735
_refine_ls_wR_factor_ref 0.0756
_reflns_Friedel_coverage 0.000
_reflns_number_gt 3654
_reflns_number_total 4449
_reflns_threshold_expression 'I > 2\s(I)'
_cod_data_source_file c5py00389j2.cif
_cod_data_source_block nk10(2)
_cod_depositor_comments 'Adding full bibliography for 1519454--1519455.cif.'
_cod_database_code 1519454
_shelxl_version_number 2013-2
_shelx_space_group_comment
;
The symmetry employed for this shelxl refinement is uniquely defined
by the following loop, which should always be used as a source of
symmetry information in preference to the above space-group names.
They are only intended as comments.
;
_olex2_refinement_description
;
1. Fixed Uiso
 At 1.2 times of:
  All C(H) groups, All C(H,H) groups
 At 1.5 times of:
  All C(H,H,H) groups
2.a Secondary CH2 refined with riding coordinates:
 C20(H15,H16)
2.b Aromatic/amide H refined with riding coordinates:
 C2(H1), C3(H2), C4(H3), C5(H4), C6(H5), C8(H6), C9(H7), C10(H8), C11(H9),
 C12(H10), C14(H11), C15(H12), C17(H13), C18(H14), C22(H17), C23(H18), C25(H19),
  C26(H20)
2.c Idealised Me refined as rotating group:
 C27(H21,H22,H23)
;
_olex2_submission_special_instructions 'No special instructions were received'

loop_
_space_group_symop_operation_xyz
'x, y, z'
'-x, -y, -z'

loop_
_atom_site_label
_atom_site_type_symbol
_atom_site_fract_x
_atom_site_fract_y
_atom_site_fract_z
_atom_site_U_iso_or_equiv
_atom_site_adp_type
_atom_site_occupancy
_atom_site_site_symmetry_order
_atom_site_calc_flag
_atom_site_refinement_flags_posn
_atom_site_refinement_flags_adp
_atom_site_refinement_flags_occupancy
Pd1 Pd 0.5000 0.0000 0.5000 0.02338(9) Uani 1 2 d S T P
Cl1 Cl 0.74530(7) -0.07144(7) 0.39445(5) 0.03255(15) Uani 1 1 d . . .
P1 P 0.40136(7) 0.19635(6) 0.37525(5) 0.02361(14) Uani 1 1 d . . .
O1 O 0.9588(2) 0.2146(2) -0.05845(14) 0.0401(5) Uani 1 1 d . . .
O2 O 0.8777(3) 0.4554(3) -0.05051(18) 0.0627(7) Uani 1 1 d . . .
C1 C 0.2586(3) 0.1696(3) 0.33018(18) 0.0273(5) Uani 1 1 d . . .
C2 C 0.2103(3) 0.2612(3) 0.2435(2) 0.0363(6) Uani 1 1 d . . .
H1 H 0.2584 0.3337 0.2043 0.044 Uiso 1 1 calc R . .
C3 C 0.0929(4) 0.2467(3) 0.2146(2) 0.0417(7) Uani 1 1 d . . .
H2 H 0.0596 0.3099 0.1561 0.050 Uiso 1 1 calc R . .
C4 C 0.0243(4) 0.1407(3) 0.2705(2) 0.0414(7) Uani 1 1 d . . .
H3 H -0.0585 0.1328 0.2516 0.050 Uiso 1 1 calc R . .
C5 C 0.0752(3) 0.0458(3) 0.3538(2) 0.0355(6) Uani 1 1 d . . .
H4 H 0.0303 -0.0298 0.3906 0.043 Uiso 1 1 calc R . .
C6 C 0.1910(3) 0.0604(3) 0.38392(19) 0.0306(6) Uani 1 1 d . . .
H5 H 0.2248 -0.0046 0.4418 0.037 Uiso 1 1 calc R . .
C7 C 0.3040(3) 0.3718(3) 0.42119(19) 0.0279(5) Uani 1 1 d . . .
C8 C 0.1776(3) 0.4858(3) 0.3885(2) 0.0410(7) Uani 1 1 d . . .
H6 H 0.1367 0.4734 0.3407 0.049 Uiso 1 1 calc R . .
C9 C 0.1105(4) 0.6170(3) 0.4244(3) 0.0522(8) Uani 1 1 d . . .
H7 H 0.0236 0.6945 0.4016 0.063 Uiso 1 1 calc R . .
C10 C 0.1701(4) 0.6356(3) 0.4937(2) 0.0500(8) Uani 1 1 d . . .
H8 H 0.1242 0.7258 0.5189 0.060 Uiso 1 1 calc R . .
C11 C 0.2948(4) 0.5243(3) 0.5256(2) 0.0500(8) Uani 1 1 d . . .
H9 H 0.3361 0.5377 0.5729 0.060 Uiso 1 1 calc R . .
C12 C 0.3623(4) 0.3922(3) 0.4905(2) 0.0380(6) Uani 1 1 d . . .
H10 H 0.4489 0.3152 0.5139 0.046 Uiso 1 1 calc R . .
C13 C 0.5427(3) 0.2397(3) 0.25990(18) 0.0260(5) Uani 1 1 d . . .
C14 C 0.6168(3) 0.1376(3) 0.19535(19) 0.0305(6) Uani 1 1 d . . .
H11 H 0.5920 0.0488 0.2117 0.037 Uiso 1 1 calc R . .
C15 C 0.7261(3) 0.1649(3) 0.10793(19) 0.0328(6) Uani 1 1 d . . .
H12 H 0.7778 0.0938 0.0651 0.039 Uiso 1 1 calc R . .
C16 C 0.7611(3) 0.2956(3) 0.08201(19) 0.0305(6) Uani 1 1 d . . .
C17 C 0.6885(3) 0.3968(3) 0.1464(2) 0.0357(6) Uani 1 1 d . . .
H13 H 0.7123 0.4863 0.1293 0.043 Uiso 1 1 calc R . .
C18 C 0.5815(3) 0.3681(3) 0.2351(2) 0.0322(6) Uani 1 1 d . . .
H14 H 0.5341 0.4369 0.2796 0.039 Uiso 1 1 calc R . .
C19 C 0.8704(3) 0.3338(3) -0.0146(2) 0.0373(6) Uani 1 1 d . . .
C20 C 1.0610(4) 0.2426(4) -0.1558(2) 0.0429(7) Uani 1 1 d . . .
H15 H 1.0088 0.3430 -0.1921 0.052 Uiso 1 1 calc R . .
H16 H 1.0767 0.1687 -0.1948 0.052 Uiso 1 1 calc R . .
C21 C 1.2187(3) 0.2346(3) -0.1510(2) 0.0342(6) Uani 1 1 d . . .
C22 C 1.3273(4) 0.2608(3) -0.2406(2) 0.0380(6) Uani 1 1 d . . .
H17 H 1.2972 0.2870 -0.3022 0.046 Uiso 1 1 calc R . .
C23 C 1.4761(4) 0.2500(3) -0.2426(2) 0.0397(7) Uani 1 1 d . . .
H18 H 1.5478 0.2675 -0.3052 0.048 Uiso 1 1 calc R . .
C24 C 1.5234(4) 0.2136(3) -0.1534(2) 0.0432(7) Uani 1 1 d . . .
C25 C 1.4156(4) 0.1881(4) -0.0647(2) 0.0469(8) Uani 1 1 d . . .
H19 H 1.4452 0.1638 -0.0031 0.056 Uiso 1 1 calc R . .
C26 C 1.2661(4) 0.1968(3) -0.0624(2) 0.0415(7) Uani 1 1 d . . .
H20 H 1.1955 0.1768 0.0002 0.050 Uiso 1 1 calc R . .
C27 C 1.6850(4) 0.2077(5) -0.1550(3) 0.0648(10) Uani 1 1 d . . .
H21 H 1.7460 0.2228 -0.2247 0.097 Uiso 1 1 calc GR . .
H22 H 1.7399 0.1102 -0.1187 0.097 Uiso 1 1 calc GR . .
H23 H 1.6742 0.2864 -0.1227 0.097 Uiso 1 1 calc GR . .

loop_
_atom_site_aniso_label
_atom_site_aniso_U_11
_atom_site_aniso_U_22
_atom_site_aniso_U_33
_atom_site_aniso_U_23
_atom_site_aniso_U_13
_atom_site_aniso_U_12
Pd1 0.02217(15) 0.02426(15) 0.02080(14) -0.00109(10) -0.00446(11) -0.00772(11)
Cl1 0.0247(3) 0.0380(3) 0.0272(3) -0.0037(3) -0.0025(3) -0.0075(3)
P1 0.0239(3) 0.0231(3) 0.0214(3) -0.0006(3) -0.0052(3) -0.0082(3)
O1 0.0402(11) 0.0453(11) 0.0304(10) -0.0065(9) 0.0043(8) -0.0207(9)
O2 0.0745(17) 0.0421(12) 0.0477(14) -0.0010(10) 0.0183(12) -0.0272(12)
C1 0.0277(13) 0.0296(12) 0.0245(13) -0.0020(10) -0.0080(10) -0.0105(10)
C2 0.0420(16) 0.0392(15) 0.0309(14) 0.0067(12) -0.0143(12) -0.0219(13)
C3 0.0495(18) 0.0486(16) 0.0324(15) 0.0049(13) -0.0215(13) -0.0214(14)
C4 0.0438(17) 0.0498(17) 0.0423(17) -0.0046(14) -0.0192(14) -0.0234(14)
C5 0.0400(16) 0.0353(14) 0.0351(15) -0.0021(12) -0.0089(12) -0.0199(12)
C6 0.0347(14) 0.0293(12) 0.0261(13) -0.0018(10) -0.0074(11) -0.0117(11)
C7 0.0275(13) 0.0238(12) 0.0260(13) -0.0030(10) 0.0006(10) -0.0092(10)
C8 0.0344(15) 0.0342(14) 0.0491(18) -0.0066(13) -0.0117(13) -0.0059(12)
C9 0.0388(17) 0.0323(15) 0.068(2) -0.0065(15) -0.0068(16) -0.0012(13)
C10 0.057(2) 0.0291(14) 0.0489(19) -0.0134(13) 0.0076(16) -0.0114(14)
C11 0.072(2) 0.0433(17) 0.0373(17) -0.0110(14) -0.0068(16) -0.0243(16)
C12 0.0477(17) 0.0306(13) 0.0328(15) -0.0038(11) -0.0110(13) -0.0107(12)
C13 0.0276(13) 0.0267(12) 0.0209(12) 0.0000(10) -0.0068(10) -0.0087(10)
C14 0.0369(14) 0.0275(12) 0.0274(13) -0.0027(10) -0.0042(11) -0.0158(11)
C15 0.0397(15) 0.0328(13) 0.0253(13) -0.0063(11) -0.0016(11) -0.0158(12)
C16 0.0309(14) 0.0327(13) 0.0243(13) 0.0000(11) -0.0048(11) -0.0123(11)
C17 0.0396(15) 0.0285(13) 0.0368(15) -0.0032(11) -0.0012(12) -0.0176(12)
C18 0.0340(14) 0.0300(13) 0.0308(14) -0.0065(11) -0.0015(11) -0.0137(11)
C19 0.0384(16) 0.0368(15) 0.0314(15) -0.0013(12) -0.0030(12) -0.0152(12)
C20 0.0402(16) 0.0617(19) 0.0257(14) -0.0081(13) 0.0018(12) -0.0239(15)
C21 0.0398(15) 0.0324(13) 0.0289(14) -0.0074(11) -0.0015(12) -0.0149(12)
C22 0.0475(17) 0.0434(15) 0.0250(14) -0.0067(12) -0.0025(12) -0.0220(13)
C23 0.0441(17) 0.0418(15) 0.0328(15) -0.0079(12) 0.0007(13) -0.0212(13)
C24 0.0420(17) 0.0413(16) 0.0449(18) -0.0076(13) -0.0088(14) -0.0142(13)
C25 0.0531(19) 0.0518(18) 0.0340(16) -0.0029(14) -0.0157(14) -0.0153(15)
C26 0.0489(18) 0.0461(16) 0.0237(14) -0.0039(12) -0.0020(12) -0.0174(14)
C27 0.051(2) 0.087(3) 0.059(2) -0.013(2) -0.0144(18) -0.026(2)

loop_
_atom_type_symbol
_atom_type_description
_atom_type_scat_dispersion_real
_atom_type_scat_dispersion_imag
_atom_type_scat_source
C C 0.0033 0.0016 'International Tables Vol C Tables 4.2.6.8 and 6.1.1.4'
H H 0.0000 0.0000 'International Tables Vol C Tables 4.2.6.8 and 6.1.1.4'
O O 0.0106 0.0060 'International Tables Vol C Tables 4.2.6.8 and 6.1.1.4'
P P 0.1023 0.0942 'International Tables Vol C Tables 4.2.6.8 and 6.1.1.4'
Cl Cl 0.1484 0.1585 'International Tables Vol C Tables 4.2.6.8 and 6.1.1.4'
Pd Pd -0.9988 1.0072 'International Tables Vol C Tables 4.2.6.8 and 6.1.1.4'

loop_
_geom_angle_atom_site_label_1
_geom_angle_atom_site_label_2
_geom_angle_atom_site_label_3
_geom_angle
_geom_angle_site_symmetry_1
_geom_angle_site_symmetry_3
Cl1 Pd1 Cl1 180.0 . 2_656
Cl1 Pd1 P1 88.12(4) 2_656 .
Cl1 Pd1 P1 91.88(4) . .
Cl1 Pd1 P1 88.12(4) . 2_656
Cl1 Pd1 P1 91.88(4) 2_656 2_656
P1 Pd1 P1 180.0 2_656 .
C1 P1 Pd1 113.72(9) . .
C1 P1 C7 107.03(12) . .
C1 P1 C13 103.08(11) . .
C7 P1 Pd1 110.84(9) . .
C13 P1 Pd1 117.57(8) . .
C13 P1 C7 103.58(12) . .
C19 O1 C20 116.0(2) . .
C2 C1 P1 121.0(2) . .
C6 C1 P1 120.09(19) . .
C6 C1 C2 118.8(2) . .
C3 C2 C1 120.2(3) . .
C4 C3 C2 120.0(3) . .
C3 C4 C5 120.3(3) . .
C4 C5 C6 120.1(3) . .
C5 C6 C1 120.4(2) . .
C8 C7 P1 123.3(2) . .
C12 C7 P1 117.96(19) . .
C12 C7 C8 118.7(2) . .
C9 C8 C7 120.9(3) . .
C8 C9 C10 119.7(3) . .
C11 C10 C9 119.7(3) . .
C10 C11 C12 121.0(3) . .
C11 C12 C7 120.0(3) . .
C14 C13 P1 118.36(19) . .
C18 C13 P1 122.63(19) . .
C18 C13 C14 119.0(2) . .
C15 C14 C13 120.3(2) . .
C14 C15 C16 120.5(2) . .
C15 C16 C19 122.1(2) . .
C17 C16 C15 119.3(2) . .
C17 C16 C19 118.5(2) . .
C18 C17 C16 120.3(2) . .
C17 C18 C13 120.6(2) . .
O1 C19 C16 112.0(2) . .
O2 C19 O1 123.5(3) . .
O2 C19 C16 124.5(3) . .
O1 C20 C21 113.3(2) . .
C22 C21 C20 118.4(2) . .
C26 C21 C20 123.8(3) . .
C26 C21 C22 117.7(3) . .
C23 C22 C21 121.9(3) . .
C22 C23 C24 120.5(3) . .
C23 C24 C27 120.7(3) . .
C25 C24 C23 117.5(3) . .
C25 C24 C27 121.8(3) . .
C24 C25 C26 122.3(3) . .
C25 C26 C21 120.1(3) . .

loop_
_geom_bond_atom_site_label_1
_geom_bond_atom_site_label_2
_geom_bond_distance
_geom_bond_site_symmetry_2
Pd1 Cl1 2.2882(11) .
Pd1 Cl1 2.2883(11) 2_656
Pd1 P1 2.3384(11) 2_656
Pd1 P1 2.3384(11) .
P1 C1 1.818(3) .
P1 C7 1.825(2) .
P1 C13 1.821(3) .
O1 C19 1.344(3) .
O1 C20 1.440(3) .
O2 C19 1.188(4) .
C1 C2 1.400(4) .
C1 C6 1.389(4) .
C2 C3 1.382(4) .
C3 C4 1.376(4) .
C4 C5 1.379(4) .
C5 C6 1.379(4) .
C7 C8 1.384(4) .
C7 C12 1.383(4) .
C8 C9 1.376(4) .
C9 C10 1.382(5) .
C10 C11 1.359(5) .
C11 C12 1.379(4) .
C13 C14 1.394(3) .
C13 C18 1.386(4) .
C14 C15 1.378(4) .
C15 C16 1.387(4) .
C16 C17 1.386(4) .
C16 C19 1.486(4) .
C17 C18 1.381(4) .
C20 C21 1.494(4) .
C21 C22 1.392(4) .
C21 C26 1.385(4) .
C22 C23 1.368(4) .
C23 C24 1.394(4) .
C24 C25 1.378(4) .
C24 C27 1.508(5) .
C25 C26 1.379(5) .
